data_7036315
loop_
_publ_author_name
'Zhang, Hui'
'Li, Wei'
'Xu, Xuguang'
'Mu, Gang'
'Xie, Xiaoming'
'Huang, Fuqiang'

_publ_section_title
;
 Structure and properties of type-II clathrate Cs8Na16-xTlxGe136.
;
_journal_issue 38
_journal_name_full 'Dalton transactions (Cambridge, England : 2003)'
_journal_page_first 16937
_journal_page_last 16945
_journal_paper_doi 10.1039/c5dt02766g
_journal_volume 44
_journal_year 2015
_chemical_formula_moiety 'Ge68, 0.616(Tl), 4(Cs), 7.384(Na)'
_chemical_formula_sum 'Cs4 Ge68 Na7.38 Tl0.62'
_chemical_formula_weight 5764.78
_chemical_melting_point 1198
_chemical_name_systematic 'Cesium Sodium Thallium Germanium'
_space_group_IT_number 227
_symmetry_cell_setting cubic
_symmetry_space_group_name_Hall '-F 4vw 2vw 3'
_symmetry_space_group_name_H-M 'F d -3 m :2'
_audit_creation_method 'WinCSD program'
_audit_update_record
;
2015-07-08 deposited with the CCDC.
2015-08-26 downloaded from the CCDC.
;
_cell_angle_alpha 90
_cell_angle_beta 90
_cell_angle_gamma 90
_cell_formula_units_Z 2
_cell_length_a 15.48318(5)
_cell_length_b 15.48318(5)
_cell_length_c 15.48318(5)
_cell_measurement_reflns_used 116
_cell_measurement_temperature 295.0
_cell_measurement_theta_max 50
_cell_measurement_theta_min 4
_cell_volume 3711.77(2)
_computing_cell_refinement WinCSD
_computing_data_collection WinGX
_computing_data_reduction WinCSD
_computing_molecular_graphics 'Atom 6.0'
_computing_publication_material 'WinCSD (Akselrud et al, 1993)'
_computing_structure_refinement WinCSD
_computing_structure_solution WinCSD
_diffrn_ambient_temperature 295.0
_diffrn_detector 'Ge solid state detector'
_diffrn_measurement_device_type 'Huber G670'
_diffrn_measurement_method 'Image plate'
_diffrn_radiation_probe x-ray
_diffrn_radiation_source 'Sealed Tube'
_diffrn_reflns_limit_h_max 8
_diffrn_reflns_limit_h_min 0
_diffrn_reflns_limit_k_max 10
_diffrn_reflns_limit_k_min 0
_diffrn_reflns_limit_l_max 15
_diffrn_reflns_limit_l_min 1
_diffrn_reflns_number 116
_diffrn_reflns_theta_max 50.0
_diffrn_reflns_theta_min 4.0
_exptl_absorpt_coefficient_mu 48.068
_exptl_crystal_colour grey
_exptl_crystal_density_diffrn 5.1580
_exptl_crystal_F_000 5054.2
_pd_char_colour grey
_pd_char_particle_morphology powder
_pd_proc_ls_profile_function Pseudo-Voit
_pd_proc_ls_prof_R_factor 0.0954
_pd_proc_ls_prof_wR_factor 0.1009
_pd_spec_size_axial 0.025
_pd_spec_size_equat 0.025
_pd_spec_size_thick 0.025
_refine_ls_goodness_of_fit_all 0.27671(0)
_refine_ls_matrix_type fullcycle
_refine_ls_R_I_factor 0.0615
_refine_ls_shift/su_max 0
_refine_ls_shift/su_mean 0
_refine_ls_structure_factor_coef Inet
_refine_ls_weighting_details 1/[Y~i~+\s(Y~i~)]
_refine_ls_weighting_scheme calc
_cod_data_source_file c5dt02766g2.cif
_cod_data_source_block Cs8Na14.76Tl.24Ge136
_cod_depositor_comments 'Adding full bibliography for 7036312--7036315.cif.'
_cod_original_cell_volume 3711.77(4)
_cod_original_sg_symbol_H-M 'F d -3 m'
_cod_original_formula_sum 'Cs4 Ge68 Na7.38 Tl0.62 '
_cod_database_code 7036315

loop_
_symmetry_equiv_pos_as_xyz
' x, y, z'
' z, x, y'
' y, z, x'
'-x, 1/4+y, 1/4+z'
'-z, 1/4+x, 1/4+y'
'-y, 1/4+z, 1/4+x'
' 1/4+x, -y, 1/4+z'
' 1/4+z, -x, 1/4+y'
' 1/4+y, -z, 1/4+x'
' 1/4-x, 3/4-y, 1/2+z'
' 1/4-z, 3/4-x, 1/2+y'
' 1/4-y, 3/4-z, 1/2+x'
' y, x, z'
' x, z, y'
' z, y, x'
' 1/4+y, -x, 1/4+z'
' 1/4+x, -z, 1/4+y'
' 1/4+z, -y, 1/4+x'
'-y, 1/4+x, 1/4+z'
'-x, 1/4+z, 1/4+y'
'-z, 1/4+y, 1/4+x'
' 3/4-y, 1/4-x, 1/2+z'
' 3/4-x, 1/4-z, 1/2+y'
' 3/4-z, 1/4-y, 1/2+x'
'-x, -y, -z'
'-z, -x, -y'
'-y, -z, -x'
' x, 3/4-y, 3/4-z'
' z, 3/4-x, 3/4-y'
' y, 3/4-z, 3/4-x'
' 3/4-x, y, 3/4-z'
' 3/4-z, x, 3/4-y'
' 3/4-y, z, 3/4-x'
' 3/4+x, 1/4+y, 1/2-z'
' 3/4+z, 1/4+x, 1/2-y'
' 3/4+y, 1/4+z, 1/2-x'
'-y, -x, -z'
'-x, -z, -y'
'-z, -y, -x'
' 3/4-y, x, 3/4-z'
' 3/4-x, z, 3/4-y'
' 3/4-z, y, 3/4-x'
' y, 3/4-x, 3/4-z'
' x, 3/4-z, 3/4-y'
' z, 3/4-y, 3/4-x'
' 1/4+y, 3/4+x, 1/2-z'
' 1/4+x, 3/4+z, 1/2-y'
' 1/4+z, 3/4+y, 1/2-x'
' x, 1/2+y, 1/2+z'
' z, 1/2+x, 1/2+y'
' y, 1/2+z, 1/2+x'
'-x, 3/4+y, 3/4+z'
'-z, 3/4+x, 3/4+y'
'-y, 3/4+z, 3/4+x'
' 1/4+x, 1/2-y, 3/4+z'
' 1/4+z, 1/2-x, 3/4+y'
' 1/4+y, 1/2-z, 3/4+x'
' 1/4-x, 1/4-y, z'
' 1/4-z, 1/4-x, y'
' 1/4-y, 1/4-z, x'
' y, 1/2+x, 1/2+z'
' x, 1/2+z, 1/2+y'
' z, 1/2+y, 1/2+x'
' 1/4+y, 1/2-x, 3/4+z'
' 1/4+x, 1/2-z, 3/4+y'
' 1/4+z, 1/2-y, 3/4+x'
'-y, 3/4+x, 3/4+z'
'-x, 3/4+z, 3/4+y'
'-z, 3/4+y, 3/4+x'
' 3/4-y, 3/4-x, z'
' 3/4-x, 3/4-z, y'
' 3/4-z, 3/4-y, x'
'-x, 1/2-y, 1/2-z'
'-z, 1/2-x, 1/2-y'
'-y, 1/2-z, 1/2-x'
' x, 1/4-y, 1/4-z'
' z, 1/4-x, 1/4-y'
' y, 1/4-z, 1/4-x'
' 3/4-x, 1/2+y, 1/4-z'
' 3/4-z, 1/2+x, 1/4-y'
' 3/4-y, 1/2+z, 1/4-x'
' 3/4+x, 3/4+y, -z'
' 3/4+z, 3/4+x, -y'
' 3/4+y, 3/4+z, -x'
'-y, 1/2-x, 1/2-z'
'-x, 1/2-z, 1/2-y'
'-z, 1/2-y, 1/2-x'
' 3/4-y, 1/2+x, 1/4-z'
' 3/4-x, 1/2+z, 1/4-y'
' 3/4-z, 1/2+y, 1/4-x'
' y, 1/4-x, 1/4-z'
' x, 1/4-z, 1/4-y'
' z, 1/4-y, 1/4-x'
' 1/4+y, 1/4+x, -z'
' 1/4+x, 1/4+z, -y'
' 1/4+z, 1/4+y, -x'
' 1/2+x, y, 1/2+z'
' 1/2+z, x, 1/2+y'
' 1/2+y, z, 1/2+x'
' 1/2-x, 1/4+y, 3/4+z'
' 1/2-z, 1/4+x, 3/4+y'
' 1/2-y, 1/4+z, 3/4+x'
' 3/4+x, -y, 3/4+z'
' 3/4+z, -x, 3/4+y'
' 3/4+y, -z, 3/4+x'
' 3/4-x, 3/4-y, z'
' 3/4-z, 3/4-x, y'
' 3/4-y, 3/4-z, x'
' 1/2+y, x, 1/2+z'
' 1/2+x, z, 1/2+y'
' 1/2+z, y, 1/2+x'
' 3/4+y, -x, 3/4+z'
' 3/4+x, -z, 3/4+y'
' 3/4+z, -y, 3/4+x'
' 1/2-y, 1/4+x, 3/4+z'
' 1/2-x, 1/4+z, 3/4+y'
' 1/2-z, 1/4+y, 3/4+x'
' 1/4-y, 1/4-x, z'
' 1/4-x, 1/4-z, y'
' 1/4-z, 1/4-y, x'
' 1/2-x, -y, 1/2-z'
' 1/2-z, -x, 1/2-y'
' 1/2-y, -z, 1/2-x'
' 1/2+x, 3/4-y, 1/4-z'
' 1/2+z, 3/4-x, 1/4-y'
' 1/2+y, 3/4-z, 1/4-x'
' 1/4-x, y, 1/4-z'
' 1/4-z, x, 1/4-y'
' 1/4-y, z, 1/4-x'
' 1/4+x, 1/4+y, -z'
' 1/4+z, 1/4+x, -y'
' 1/4+y, 1/4+z, -x'
' 1/2-y, -x, 1/2-z'
' 1/2-x, -z, 1/2-y'
' 1/2-z, -y, 1/2-x'
' 1/4-y, x, 1/4-z'
' 1/4-x, z, 1/4-y'
' 1/4-z, y, 1/4-x'
' 1/2+y, 3/4-x, 1/4-z'
' 1/2+x, 3/4-z, 1/4-y'
' 1/2+z, 3/4-y, 1/4-x'
' 3/4+y, 3/4+x, -z'
' 3/4+x, 3/4+z, -y'
' 3/4+z, 3/4+y, -x'
' 1/2+x, 1/2+y, z'
' 1/2+z, 1/2+x, y'
' 1/2+y, 1/2+z, x'
' 1/2-x, 3/4+y, 1/4+z'
' 1/2-z, 3/4+x, 1/4+y'
' 1/2-y, 3/4+z, 1/4+x'
' 3/4+x, 1/2-y, 1/4+z'
' 3/4+z, 1/2-x, 1/4+y'
' 3/4+y, 1/2-z, 1/4+x'
' 3/4-x, 1/4-y, 1/2+z'
' 3/4-z, 1/4-x, 1/2+y'
' 3/4-y, 1/4-z, 1/2+x'
' 1/2+y, 1/2+x, z'
' 1/2+x, 1/2+z, y'
' 1/2+z, 1/2+y, x'
' 3/4+y, 1/2-x, 1/4+z'
' 3/4+x, 1/2-z, 1/4+y'
' 3/4+z, 1/2-y, 1/4+x'
' 1/2-y, 3/4+x, 1/4+z'
' 1/2-x, 3/4+z, 1/4+y'
' 1/2-z, 3/4+y, 1/4+x'
' 1/4-y, 3/4-x, 1/2+z'
' 1/4-x, 3/4-z, 1/2+y'
' 1/4-z, 3/4-y, 1/2+x'
' 1/2-x, 1/2-y, -z'
' 1/2-z, 1/2-x, -y'
' 1/2-y, 1/2-z, -x'
' 1/2+x, 1/4-y, 3/4-z'
' 1/2+z, 1/4-x, 3/4-y'
' 1/2+y, 1/4-z, 3/4-x'
' 1/4-x, 1/2+y, 3/4-z'
' 1/4-z, 1/2+x, 3/4-y'
' 1/4-y, 1/2+z, 3/4-x'
' 1/4+x, 3/4+y, 1/2-z'
' 1/4+z, 3/4+x, 1/2-y'
' 1/4+y, 3/4+z, 1/2-x'
' 1/2-y, 1/2-x, -z'
' 1/2-x, 1/2-z, -y'
' 1/2-z, 1/2-y, -x'
' 1/4-y, 1/2+x, 3/4-z'
' 1/4-x, 1/2+z, 3/4-y'
' 1/4-z, 1/2+y, 3/4-x'
' 1/2+y, 1/4-x, 3/4-z'
' 1/2+x, 1/4-z, 3/4-y'
' 1/2+z, 1/4-y, 3/4-x'
' 3/4+y, 1/4+x, 1/2-z'
' 3/4+x, 1/4+z, 1/2-y'
' 3/4+z, 1/4+y, 1/2-x'

loop_
_atom_site_label
_atom_site_type_symbol
_atom_site_fract_x
_atom_site_fract_y
_atom_site_fract_z
_atom_site_thermal_displace_type
_atom_site_U_iso_or_equiv
_atom_site_symmetry_multiplicity
_atom_site_occupancy
Cs1 Cs 0.125 0.125 0.625 Uiso 0.03528(4) 8 1.0
Na1 Na 0 0 0 Uiso 0.01815(4) 16 0.9232(9)
Tl1 Tl 0 0 0 Uiso 0.01815(4) 16 0.0768(9)
Ge1 Ge 0.125 0.125 0.125 Uiso 0.01087(4) 8 1.0
Ge2 Ge 0.21739(4) 0.21739 0.21739 Uiso 0.01427(4) 32 1.0
Ge3 Ge 0.18173(3) 0.18173 0.37037(4) Uiso 0.01365(4) 96 1.0

loop_
_atom_type_symbol
_atom_type_description
_atom_type_number_in_cell
_atom_type_scat_dispersion_real
_atom_type_scat_dispersion_imag
_atom_type_scat_source
Cs Cs 8.00 -.716 7.912 International_Tables_Vol_IV_Table_2.3.1
Na Na 14.76 .136 .124 International_Tables_Vol_IV_Table_2.3.1
Tl Tl 1.24 -4.037 8.102 International_Tables_Vol_IV_Table_2.3.1
Ge Ge 136.00 -1.084 .887 International_Tables_Vol_IV_Table_2.3.1

loop_
_diffrn_radiation_wavelength
_diffrn_radiation_wavelength_wt
_diffrn_radiation_type
1.540562 1.0 CuK\a~1~

loop_
_geom_angle_atom_site_label_1
_geom_angle_atom_site_label_2
_geom_angle_atom_site_label_3
_geom_angle
_geom_angle_site_symmetry_1
_geom_angle_site_symmetry_3
_geom_angle_publ_flag
Ge2 Ge1 Ge2 109.47(3) . 58_555 yes
Ge2 Ge1 Ge2 109.47(3) . 76_555 yes
Ge2 Ge1 Ge2 109.47(3) . 127_555 yes
Ge2 Ge1 Ge2 109.47(3) 58_555 76_555 yes
Ge2 Ge1 Ge2 109.47(3) 58_555 127_555 yes
Ge1 Ge2 Ge3 107.02(3) . . yes
Ge1 Ge2 Ge3 107.02(3) . 2_555 yes
Ge1 Ge2 Ge3 107.02(3) . 3_555 yes
Ge3 Ge2 Ge3 111.81(3) 2_555 3_555 yes
Ge3 Ge3 Ge2 108.24(3) 58_555 . yes
Ge3 Ge3 Ge3 109.18(3) 58_555 150_545 yes
Ge3 Ge3 Ge3 109.18(3) 58_555 152_455 yes
Ge2 Ge3 Ge3 104.92(3) . 150_545 yes
Ge2 Ge3 Ge3 104.92(3) . 152_455 yes
Ge3 Ge3 Ge3 119.76(3) 150_545 152_455 yes

loop_
_geom_bond_atom_site_label_1
_geom_bond_atom_site_label_2
_geom_bond_distance
_geom_bond_site_symmetry_2
_geom_bond_publ_flag
Cs1 Ge3 4.1335(6) . yes
Cs1 Ge2 4.2267(7) 82_446 yes
Cs1 Ge3 4.2324(4) 82_446 yes
Na1 Ge1 3.3522(1) . yes
Na1 Ge2 3.4408(7) 52_544 yes
Na1 Ge3 3.5367(5) 52_544 yes
Ge1 Ge2 2.4777(7) . yes
Ge2 Ge3 2.4940(9) . yes
Ge3 Ge3 2.4847(6) 58_555 yes
Ge3 Ge3 2.5048(6) 150_545 yes
